data_7031081
loop_
_publ_author_name
'Plitt, Patrick'
'Pritzkow, Hans'
'Kramer, Roland'

_publ_section_title
;
 Biphenyl derived Schiff-base vanadium(V) complexes with pendant
 OH-groups--structure, characterization and hydrogen peroxide mediated
 sulfide oxygenation.
;
_journal_issue 15
_journal_name_full 'Dalton transactions (Cambridge, England : 2003)'
_journal_page_first 2314
_journal_page_last 2320
_journal_paper_doi 10.1039/B403600J
_journal_year 2004
_chemical_formula_moiety 'C17 H19 N2 O4 V'
_chemical_formula_sum 'C17 H19 N2 O4 V'
_chemical_formula_weight 366.28
_chemical_name_systematic
;
?
;
_space_group_IT_number 61
_symmetry_cell_setting orthorhombic
_symmetry_space_group_name_Hall '-P 2ac 2ab'
_symmetry_space_group_name_H-M 'P b c a'
_atom_sites_solution_hydrogens difmap
_atom_sites_solution_primary direct
_atom_sites_solution_secondary difmap
_audit_creation_method SHELXL-97
_cell_angle_alpha 90.00
_cell_angle_beta 90.00
_cell_angle_gamma 90.00
_cell_formula_units_Z 8
_cell_length_a 13.3526(8)
_cell_length_b 9.5984(6)
_cell_length_c 26.3471(15)
_cell_measurement_temperature 298(2)
_cell_volume 3376.7(3)
_computing_cell_refinement 'Bruker SAINT'
_computing_data_collection 'Bruker SMART'
_computing_data_reduction 'Bruker SAINT'
_computing_molecular_graphics 'Bruker SHELXTL'
_computing_publication_material 'SHELXL-97 (Sheldrick, 1997)'
_computing_structure_refinement 'SHELXL-97 (Sheldrick, 1997)'
_computing_structure_solution 'SHELXS-97 (Sheldrick, 1990)'
_diffrn_ambient_temperature 298(2)
_diffrn_measured_fraction_theta_full 1.000
_diffrn_measured_fraction_theta_max 1.000
_diffrn_measurement_device_type 'CCD area detector'
_diffrn_measurement_method \w-scans
_diffrn_radiation_monochromator graphite
_diffrn_radiation_source 'fine-focus sealed tube'
_diffrn_radiation_type MoK\a
_diffrn_radiation_wavelength 0.71073
_diffrn_reflns_av_R_equivalents 0.0409
_diffrn_reflns_av_sigmaI/netI 0.0298
_diffrn_reflns_limit_h_max 17
_diffrn_reflns_limit_h_min 0
_diffrn_reflns_limit_k_max 12
_diffrn_reflns_limit_k_min 0
_diffrn_reflns_limit_l_max 35
_diffrn_reflns_limit_l_min 0
_diffrn_reflns_number 25699
_diffrn_reflns_theta_full 28.28
_diffrn_reflns_theta_max 28.28
_diffrn_reflns_theta_min 1.55
_exptl_absorpt_coefficient_mu 0.610
_exptl_absorpt_correction_T_max 0.9528
_exptl_absorpt_correction_T_min 0.7500
_exptl_absorpt_correction_type multi-scan
_exptl_absorpt_process_details SADABS
_exptl_crystal_colour brown
_exptl_crystal_density_diffrn 1.441
_exptl_crystal_density_method 'not measured'
_exptl_crystal_description plate
_exptl_crystal_F_000 1520
_exptl_crystal_size_max 0.50
_exptl_crystal_size_mid 0.20
_exptl_crystal_size_min 0.08
_refine_diff_density_max 0.497
_refine_diff_density_min -0.397
_refine_diff_density_rms 0.057
_refine_ls_extinction_method none
_refine_ls_goodness_of_fit_ref 1.056
_refine_ls_hydrogen_treatment refall
_refine_ls_matrix_type full
_refine_ls_number_parameters 293
_refine_ls_number_reflns 4190
_refine_ls_number_restraints 0
_refine_ls_restrained_S_all 1.056
_refine_ls_R_factor_all 0.0875
_refine_ls_R_factor_gt 0.0555
_refine_ls_shift/su_max 0.001
_refine_ls_shift/su_mean 0.000
_refine_ls_structure_factor_coef Fsqd
_refine_ls_weighting_details 'calc w=1/[\s^2^(Fo^2^)+(0.0533P)^2^+3.4560P] where P=(Fo^2^+2Fc^2^)/3'
_refine_ls_weighting_scheme calc
_refine_ls_wR_factor_gt 0.1338
_refine_ls_wR_factor_ref 0.1565
_reflns_number_gt 2681
_reflns_number_total 4190
_reflns_threshold_expression >2sigma(I)
_cod_data_source_file b403600j.txt
_cod_data_source_block plitt07
_cod_depositor_comments
;
The following automatic conversions were performed:

'_symmetry_cell_setting' value 'Orthorhombic' changed to
'orthorhombic' according to
/usr/data/users/saulius/automatic-downloads/retrospective/RSC/lib/dictionaries/cif_core.dic
dictionary named 'cif_core.dic' version 2.4.2 from 2011-04-26.

Automatic conversion script
Id: cif_fix_values 2281 2013-09-26 08:29:07Z andrius 
;
_cod_original_sg_symbol_H-M Pbca
_cod_database_code 7031081

loop_
_symmetry_equiv_pos_as_xyz
'x, y, z'
'-x+1/2, -y, z+1/2'
'-x, y+1/2, -z+1/2'
'x+1/2, -y+1/2, -z'
'-x, -y, -z'
'x-1/2, y, -z-1/2'
'x, -y-1/2, z-1/2'
'-x-1/2, y-1/2, z'

loop_
_atom_site_label
_atom_site_type_symbol
_atom_site_fract_x
_atom_site_fract_y
_atom_site_fract_z
_atom_site_U_iso_or_equiv
_atom_site_adp_type
_atom_site_occupancy
_atom_site_symmetry_multiplicity
_atom_site_calc_flag
V1 V 0.96736(4) 0.13720(5) 0.75072(2) 0.04929(18) Uani 1 1 d
O1 O 0.96502(17) 0.1020(3) 0.82295(9) 0.0678(6) Uani 1 1 d
O2 O 1.1320(2) 0.0717(4) 0.87317(13) 0.0831(9) Uani 1 1 d
O3 O 1.08829(17) 0.1445(2) 0.74485(8) 0.0621(6) Uani 1 1 d
O4 O 0.9206(2) 0.2919(2) 0.74642(10) 0.0771(7) Uani 1 1 d
N1 N 0.85372(19) -0.0197(3) 0.74895(12) 0.0612(7) Uani 1 1 d
N2 N 0.95078(18) 0.0956(3) 0.67045(10) 0.0544(6) Uani 1 1 d
C1 C 0.8072(2) -0.0713(4) 0.78689(18) 0.0701(11) Uani 1 1 d
C2 C 0.8260(2) -0.0469(4) 0.83962(16) 0.0648(9) Uani 1 1 d
C3 C 0.9048(2) 0.0401(3) 0.85635(13) 0.0574(8) Uani 1 1 d
C4 C 0.9225(2) 0.0581(4) 0.90824(13) 0.0644(9) Uani 1 1 d
C5 C 0.8620(3) -0.0147(6) 0.9426(2) 0.0898(15) Uani 1 1 d
C6 C 0.7859(3) -0.0993(7) 0.9263(3) 0.115(2) Uani 1 1 d
C7 C 0.7675(3) -0.1158(5) 0.8762(3) 0.0931(16) Uani 1 1 d
C8 C 0.8214(4) -0.0648(5) 0.69825(18) 0.0830(13) Uani 1 1 d
C9 C 0.8461(3) 0.0501(4) 0.66187(17) 0.0720(10) Uani 1 1 d
C10 C 1.0221(3) -0.0110(5) 0.65376(18) 0.0781(11) Uani 1 1 d
C11 C 0.9675(4) 0.2238(5) 0.63993(18) 0.0802(12) Uani 1 1 d
C12 C 1.0013(3) 0.1531(4) 0.92891(12) 0.0643(9) Uani 1 1 d
C13 C 1.0996(3) 0.1560(4) 0.91096(13) 0.0665(9) Uani 1 1 d
C14 C 1.1704(4) 0.2427(5) 0.93322(16) 0.0862(13) Uani 1 1 d
C15 C 1.1452(7) 0.3277(5) 0.97259(19) 0.1070(19) Uani 1 1 d
C16 C 1.0504(7) 0.3275(6) 0.99084(19) 0.111(2) Uani 1 1 d
C17 C 0.9797(5) 0.2434(6) 0.96975(15) 0.0919(15) Uani 1 1 d
H2O H 1.095(3) 0.070(4) 0.8570(13) 0.049(12) Uiso 1 1 d
H1 H 0.756(3) -0.126(4) 0.7808(14) 0.077(11) Uiso 1 1 d
H5 H 0.873(3) -0.003(5) 0.9761(17) 0.094(15) Uiso 1 1 d
H6 H 0.754(4) -0.149(5) 0.9456(18) 0.105(15) Uiso 1 1 d
H7 H 0.722(3) -0.165(5) 0.8625(17) 0.100(17) Uiso 1 1 d
H8A H 0.753(4) -0.085(4) 0.6980(15) 0.090(12) Uiso 1 1 d
H8B H 0.869(4) -0.137(6) 0.687(2) 0.15(2) Uiso 1 1 d
H9A H 0.801(3) 0.143(5) 0.6726(18) 0.123(17) Uiso 1 1 d
H9B H 0.839(3) 0.016(4) 0.6225(14) 0.072(10) Uiso 1 1 d
H10A H 1.091(3) 0.043(3) 0.6552(12) 0.059(9) Uiso 1 1 d
H10B H 1.007(3) -0.040(4) 0.6180(16) 0.086(12) Uiso 1 1 d
H10C H 1.011(3) -0.096(5) 0.6777(17) 0.084(12) Uiso 1 1 d
H11A H 0.925(4) 0.294(6) 0.650(2) 0.12(2) Uiso 1 1 d
H11B H 0.954(3) 0.207(6) 0.602(2) 0.126(18) Uiso 1 1 d
H11C H 1.049(4) 0.247(6) 0.640(2) 0.14(2) Uiso 1 1 d
H14 H 1.227(3) 0.249(5) 0.9226(16) 0.083(16) Uiso 1 1 d
H15 H 1.191(3) 0.385(5) 0.9844(18) 0.100(16) Uiso 1 1 d
H16 H 1.037(4) 0.390(6) 1.015(2) 0.124(18) Uiso 1 1 d
H17 H 0.911(3) 0.233(4) 0.9791(14) 0.072(12) Uiso 1 1 d

loop_
_atom_site_aniso_label
_atom_site_aniso_U_11
_atom_site_aniso_U_22
_atom_site_aniso_U_33
_atom_site_aniso_U_23
_atom_site_aniso_U_13
_atom_site_aniso_U_12
V1 0.0435(3) 0.0389(3) 0.0655(3) -0.0090(2) 0.0084(2) -0.00771(19)
O1 0.0674(14) 0.0738(15) 0.0621(14) -0.0044(11) 0.0162(11) -0.0283(12)
O2 0.0538(16) 0.112(2) 0.084(2) -0.0417(18) 0.0111(15) -0.0082(16)
O3 0.0498(12) 0.0694(14) 0.0670(14) -0.0108(11) 0.0066(10) -0.0120(11)
O4 0.0893(19) 0.0484(13) 0.0936(18) -0.0177(12) 0.0020(14) 0.0108(13)
N1 0.0430(13) 0.0465(13) 0.094(2) 0.0010(14) -0.0070(14) -0.0094(11)
N2 0.0462(13) 0.0465(13) 0.0704(17) -0.0083(12) -0.0034(12) 0.0003(11)
C1 0.0373(16) 0.0505(19) 0.122(4) 0.016(2) -0.0014(18) -0.0110(14)
C2 0.0360(15) 0.0586(19) 0.100(3) 0.0219(18) 0.0123(16) 0.0026(14)
C3 0.0448(16) 0.0509(17) 0.077(2) 0.0120(15) 0.0182(15) 0.0061(13)
C4 0.0537(18) 0.068(2) 0.072(2) 0.0210(17) 0.0241(16) 0.0252(16)
C5 0.061(2) 0.119(4) 0.090(3) 0.043(3) 0.027(2) 0.024(2)
C6 0.057(3) 0.151(5) 0.136(5) 0.086(4) 0.028(3) 0.007(3)
C7 0.043(2) 0.098(3) 0.138(5) 0.055(3) 0.012(2) 0.001(2)
C8 0.073(3) 0.075(3) 0.101(3) 0.002(2) -0.025(2) -0.031(2)
C9 0.059(2) 0.065(2) 0.092(3) -0.007(2) -0.0157(19) -0.0089(18)
C10 0.080(3) 0.081(3) 0.074(3) -0.018(2) -0.007(2) 0.021(2)
C11 0.101(4) 0.063(2) 0.076(3) 0.009(2) -0.006(2) -0.009(2)
C12 0.084(2) 0.0581(18) 0.0504(17) 0.0084(14) 0.0134(16) 0.0252(18)
C13 0.078(2) 0.062(2) 0.060(2) -0.0059(16) 0.0087(17) 0.0009(18)
C14 0.112(4) 0.085(3) 0.062(2) -0.009(2) -0.005(3) -0.016(3)
C15 0.180(7) 0.076(3) 0.065(3) -0.007(2) -0.028(4) -0.005(4)
C16 0.194(7) 0.082(3) 0.057(3) -0.016(2) -0.013(4) 0.046(4)
C17 0.123(4) 0.099(3) 0.054(2) 0.010(2) 0.018(3) 0.053(3)

loop_
_atom_type_symbol
_atom_type_description
_atom_type_scat_dispersion_real
_atom_type_scat_dispersion_imag
_atom_type_scat_source
C C 0.0033 0.0016 'International Tables Vol C Tables 4.2.6.8 and 6.1.1.4'
H H 0.0000 0.0000 'International Tables Vol C Tables 4.2.6.8 and 6.1.1.4'
N N 0.0061 0.0033 'International Tables Vol C Tables 4.2.6.8 and 6.1.1.4'
O O 0.0106 0.0060 'International Tables Vol C Tables 4.2.6.8 and 6.1.1.4'
V V 0.3005 0.5294 'International Tables Vol C Tables 4.2.6.8 and 6.1.1.4'

loop_
_geom_angle_atom_site_label_1
_geom_angle_atom_site_label_2
_geom_angle_atom_site_label_3
_geom_angle
O4 V1 O3 109.75(14)
O4 V1 O1 102.93(12)
O3 V1 O1 96.75(10)
O4 V1 N1 111.82(13)
O3 V1 N1 137.24(11)
O1 V1 N1 83.51(11)
O4 V1 N2 93.52(12)
O3 V1 N2 90.95(10)
O1 V1 N2 158.19(11)
N1 V1 N2 77.07(11)
C3 O1 V1 137.6(2)
C13 O2 H2O 104(3)
C1 N1 C8 117.0(3)
C1 N1 V1 127.0(3)
C8 N1 V1 115.8(2)
C10 N2 C9 111.2(3)
C10 N2 C11 108.6(4)
C9 N2 C11 107.6(3)
C10 N2 V1 110.8(2)
C9 N2 V1 107.5(2)
C11 N2 V1 111.2(2)
N1 C1 C2 127.7(3)
N1 C1 H1 118(3)
C2 C1 H1 114(3)
C7 C2 C3 118.5(4)
C7 C2 C1 119.5(4)
C3 C2 C1 122.0(3)
O1 C3 C4 119.3(3)
O1 C3 C2 120.5(3)
C4 C3 C2 120.3(3)
C3 C4 C5 118.2(4)
C3 C4 C12 123.4(3)
C5 C4 C12 118.4(4)
C6 C5 C4 121.5(5)
C6 C5 H5 120(3)
C4 C5 H5 119(3)
C7 C6 C5 120.6(4)
C7 C6 H6 116(4)
C5 C6 H6 123(4)
C6 C7 C2 121.0(5)
C6 C7 H7 127(3)
C2 C7 H7 112(3)
N1 C8 C9 107.5(3)
N1 C8 H8A 111(3)
C9 C8 H8A 111(3)
N1 C8 H8B 106(3)
C9 C8 H8B 101(3)
H8A C8 H8B 119(4)
N2 C9 C8 109.1(3)
N2 C9 H9A 104(2)
C8 C9 H9A 108(2)
N2 C9 H9B 108.3(19)
C8 C9 H9B 111.8(19)
H9A C9 H9B 116(3)
N2 C10 H10A 102.2(18)
N2 C10 H10B 110(2)
H10A C10 H10B 110(3)
N2 C10 H10C 106(2)
H10A C10 H10C 119(3)
H10B C10 H10C 109(3)
N2 C11 H11A 110(3)
N2 C11 H11B 112(3)
H11A C11 H11B 107(4)
N2 C11 H11C 108(3)
H11A C11 H11C 117(4)
H11B C11 H11C 102(4)
C13 C12 C17 116.0(4)
C13 C12 C4 123.4(3)
C17 C12 C4 120.5(4)
O2 C13 C14 116.8(4)
O2 C13 C12 122.6(3)
C14 C13 C12 120.6(4)
C15 C14 C13 120.8(6)
C15 C14 H14 117(3)
C13 C14 H14 122(3)
C16 C15 C14 120.0(6)
C16 C15 H15 122(3)
C14 C15 H15 118(3)
C15 C16 C17 120.3(5)
C15 C16 H16 116(3)
C17 C16 H16 124(3)
C16 C17 C12 122.2(5)
C16 C17 H17 128(2)
C12 C17 H17 109(3)

loop_
_geom_bond_atom_site_label_1
_geom_bond_atom_site_label_2
_geom_bond_distance
V1 O4 1.615(2)
V1 O3 1.624(2)
V1 O1 1.933(2)
V1 N1 2.138(2)
V1 N2 2.164(3)
O1 C3 1.332(4)
O2 C13 1.353(4)
O2 H2O 0.65(3)
N1 C1 1.277(5)
N1 C8 1.469(5)
N2 C10 1.466(5)
N2 C9 1.482(4)
N2 C11 1.486(5)
C1 C2 1.431(6)
C1 H1 0.87(4)
C2 C7 1.406(5)
C2 C3 1.414(5)
C3 C4 1.398(5)
C4 C5 1.400(5)
C4 C12 1.495(5)
C5 C6 1.370(8)
C5 H5 0.90(4)
C6 C7 1.351(8)
C6 H6 0.82(5)
C7 H7 0.85(5)
C8 C9 1.498(6)
C8 H8A 0.93(5)
C8 H8B 0.99(6)
C9 H9A 1.12(5)
C9 H9B 1.09(4)
C10 H10A 1.05(3)
C10 H10B 1.01(4)
C10 H10C 1.04(4)
C11 H11A 0.92(5)
C11 H11B 1.03(6)
C11 H11C 1.11(5)
C12 C13 1.395(5)
C12 C17 1.411(6)
C13 C14 1.389(6)
C14 C15 1.362(7)
C14 H14 0.81(4)
C15 C16 1.354(8)
C15 H15 0.88(5)
C16 C17 1.361(8)
C16 H16 0.89(6)
C17 H17 0.95(4)

loop_
_geom_torsion_atom_site_label_1
_geom_torsion_atom_site_label_2
_geom_torsion_atom_site_label_3
_geom_torsion_atom_site_label_4
_geom_torsion
O4 V1 O1 C3 95.1(3)
O3 V1 O1 C3 -152.8(3)
N1 V1 O1 C3 -15.9(3)
N2 V1 O1 C3 -42.9(5)
O4 V1 N1 C1 -90.0(3)
O3 V1 N1 C1 104.3(3)
O1 V1 N1 C1 11.3(3)
N2 V1 N1 C1 -178.6(3)
O4 V1 N1 C8 85.3(3)
O3 V1 N1 C8 -80.4(3)
O1 V1 N1 C8 -173.3(3)
N2 V1 N1 C8 -3.3(3)
O4 V1 N2 C10 155.8(3)
O3 V1 N2 C10 45.9(3)
O1 V1 N2 C10 -65.0(4)
N1 V1 N2 C10 -92.7(3)
O4 V1 N2 C9 -82.6(2)
O3 V1 N2 C9 167.5(2)
O1 V1 N2 C9 56.6(4)
N1 V1 N2 C9 29.0(2)
O4 V1 N2 C11 34.9(3)
O3 V1 N2 C11 -74.9(3)
O1 V1 N2 C11 174.1(3)
N1 V1 N2 C11 146.5(3)
C8 N1 C1 C2 178.3(4)
V1 N1 C1 C2 -6.4(5)
N1 C1 C2 C7 -178.8(4)
N1 C1 C2 C3 -1.6(6)
V1 O1 C3 C4 -168.9(2)
V1 O1 C3 C2 13.4(5)
C7 C2 C3 O1 176.8(3)
C1 C2 C3 O1 -0.4(5)
C7 C2 C3 C4 -1.0(5)
C1 C2 C3 C4 -178.2(3)
O1 C3 C4 C5 -176.2(3)
C2 C3 C4 C5 1.5(5)
O1 C3 C4 C12 5.1(5)
C2 C3 C4 C12 -177.2(3)
C3 C4 C5 C6 -1.3(6)
C12 C4 C5 C6 177.5(4)
C4 C5 C6 C7 0.5(8)
C5 C6 C7 C2 0.1(8)
C3 C2 C7 C6 0.1(6)
C1 C2 C7 C6 177.4(4)
C1 N1 C8 C9 153.0(4)
V1 N1 C8 C9 -22.8(5)
C10 N2 C9 C8 70.3(5)
C11 N2 C9 C8 -171.0(4)
V1 N2 C9 C8 -51.1(4)
N1 C8 C9 N2 48.2(5)
C3 C4 C12 C13 -47.3(5)
C5 C4 C12 C13 134.0(4)
C3 C4 C12 C17 134.9(3)
C5 C4 C12 C17 -43.9(5)
C17 C12 C13 O2 177.7(4)
C4 C12 C13 O2 -0.3(6)
C17 C12 C13 C14 0.7(5)
C4 C12 C13 C14 -177.3(4)
O2 C13 C14 C15 -177.9(4)
C12 C13 C14 C15 -0.7(7)
C13 C14 C15 C16 0.6(8)
C14 C15 C16 C17 -0.5(8)
C15 C16 C17 C12 0.5(7)
C13 C12 C17 C16 -0.6(6)
C4 C12 C17 C16 177.5(4)
